data_7004898
loop_
_publ_author_name
'Khanra, Sumit'
'Biswas, Biplab'
'Golze, Christian'
'B\"uchner, Bernd'
'Kataev, Vladislav'
'Weyherm\"uller, Thomas'
'Chaudhuri, Phalguni'

_publ_section_title
;
 A spin-frustrated star-shaped heterotetranuclear CrIIIMnII3 species
 and its magnetic and HF-EPR measurements.
;
_journal_issue 4
_journal_name_full 'Dalton transactions (Cambridge, England : 2003)'
_journal_page_first 481
_journal_page_last 487
_journal_paper_doi 10.1039/b613293f
_journal_year 2007
_chemical_formula_sum 'C36 H30 Cl3 Cr Mn3 N12 O6'
_chemical_formula_weight 1049.89
_chemical_name_systematic
;
?
;
_space_group_IT_number 148
_symmetry_cell_setting trigonal
_symmetry_space_group_name_Hall '-R 3'
_symmetry_space_group_name_H-M 'R -3 :H'
_atom_sites_solution_hydrogens geom
_atom_sites_solution_primary direct
_atom_sites_solution_secondary difmap
_audit_creation_method SHELXL-97
_cell_angle_alpha 90.00
_cell_angle_beta 90.00
_cell_angle_gamma 120.00
_cell_formula_units_Z 6
_cell_length_a 18.222(3)
_cell_length_b 18.222(3)
_cell_length_c 32.411(5)
_cell_measurement_temperature 100(2)
_cell_volume 9320(3)
_computing_cell_refinement SAINT
_computing_data_collection SAINT
_computing_data_reduction SAINT
_computing_structure_refinement 'SHELXL-97 (Sheldrick, 1997)'
_computing_structure_solution 'SHELXS-97 (Sheldrick, 1990)'
_diffrn_ambient_temperature 100(2)
_diffrn_measured_fraction_theta_full 0.328
_diffrn_measured_fraction_theta_max 0.328
_diffrn_measurement_device_type 'Siemens SMART'
_diffrn_measurement_method '0.3 deg./frame'
_diffrn_radiation_monochromator graphite
_diffrn_radiation_source 'rotating anode'
_diffrn_radiation_type CuK\a
_diffrn_radiation_wavelength 1.54178
_diffrn_reflns_av_R_equivalents 0.0564
_diffrn_reflns_av_sigmaI/netI 0.0644
_diffrn_reflns_limit_h_max 20
_diffrn_reflns_limit_h_min -19
_diffrn_reflns_limit_k_max 12
_diffrn_reflns_limit_k_min -20
_diffrn_reflns_limit_l_max 36
_diffrn_reflns_limit_l_min -30
_diffrn_reflns_number 14112
_diffrn_reflns_theta_full 59.95
_diffrn_reflns_theta_max 59.95
_diffrn_reflns_theta_min 4.09
_exptl_absorpt_coefficient_mu 7.788
_exptl_absorpt_correction_T_max '1.0000 (relative)'
_exptl_absorpt_correction_T_min '0.4082 (relative)'
_exptl_absorpt_correction_type multi-scan
_exptl_crystal_colour red
_exptl_crystal_density_diffrn 1.122
_exptl_crystal_density_method 'not measured'
_exptl_crystal_description 'transparent block'
_exptl_crystal_F_000 3168
_exptl_crystal_size_max 0.11
_exptl_crystal_size_mid 0.11
_exptl_crystal_size_min 0.06
_refine_diff_density_max 0.522
_refine_diff_density_min -0.596
_refine_diff_density_rms 0.101
_refine_ls_extinction_method none
_refine_ls_goodness_of_fit_ref 1.114
_refine_ls_hydrogen_treatment mixed
_refine_ls_matrix_type full
_refine_ls_number_parameters 184
_refine_ls_number_reflns 3039
_refine_ls_number_restraints 0
_refine_ls_restrained_S_all 1.114
_refine_ls_R_factor_all 0.0913
_refine_ls_R_factor_gt 0.0758
_refine_ls_shift/su_max 0.000
_refine_ls_shift/su_mean 0.000
_refine_ls_structure_factor_coef Fsqd
_refine_ls_weighting_details 'w=1/[\s^2^(Fo^2^)+(0.0618P)^2^+110.7076P] where P=(Fo^2^+2Fc^2^)/3'
_refine_ls_weighting_scheme calc
_refine_ls_wR_factor_gt 0.1577
_refine_ls_wR_factor_ref 0.1629
_reflns_number_gt 2552
_reflns_number_total 3039
_reflns_threshold_expression >2sigma(I)
_cod_data_source_file b613293f.txt
_cod_data_source_block 1
_cod_depositor_comments
;
The following automatic conversions were performed:
'_symmetry_cell_setting' value 'Trigonal' changed to 'trigonal' according
to '/home/saulius/struct/CIF-dictionaries/cif_core.dic' dictionary named
'cif_core.dic' version 2.4.1 from
2010-06-29.

'_exptl_absorpt_correction_type' value 'Multi-Scan' changed
to 'multi-scan' according to
'/home/saulius/struct/CIF-dictionaries/cif_core.dic' dictionary named
'cif_core.dic' version 2.4.1 from 2010-06-29.

Automatic conversion script
Id: cif_fix_enum 1527 2010-12-29 10:47:43Z saulius 

The following automatic conversions were performed:

'_refine_ls_weighting_scheme' value 'calc
w=1/[\s^2^(Fo^2^)+(0.0618P)^2^+110.7076P] where P=(Fo^2^+2Fc^2^)/3'
was changed to 'calc'. New tag '_refine_ls_weighting_details' was
created. The value of the new tag was set to
'w=1/[\s^2^(Fo^2^)+(0.0618P)^2^+110.7076P] where P=(Fo^2^+2Fc^2^)/3'.

Automatic conversion script
Id: cif_fix_values 3143 2015-03-26 13:38:13Z robertas 
;
_cod_original_sg_symbol_H-M R-3
_cod_database_code 7004898

loop_
_symmetry_equiv_pos_as_xyz
'x, y, z'
'-y, x-y, z'
'-x+y, -x, z'
'x+2/3, y+1/3, z+1/3'
'-y+2/3, x-y+1/3, z+1/3'
'-x+y+2/3, -x+1/3, z+1/3'
'x+1/3, y+2/3, z+2/3'
'-y+1/3, x-y+2/3, z+2/3'
'-x+y+1/3, -x+2/3, z+2/3'
'-x, -y, -z'
'y, -x+y, -z'
'x-y, x, -z'
'-x+2/3, -y+1/3, -z+1/3'
'y+2/3, -x+y+1/3, -z+1/3'
'x-y+2/3, x+1/3, -z+1/3'
'-x+1/3, -y+2/3, -z+2/3'
'y+1/3, -x+y+2/3, -z+2/3'
'x-y+1/3, x+2/3, -z+2/3'

loop_
_atom_site_label
_atom_site_type_symbol
_atom_site_fract_x
_atom_site_fract_y
_atom_site_fract_z
_atom_site_U_iso_or_equiv
_atom_site_adp_type
_atom_site_occupancy
_atom_site_calc_flag
_atom_site_refinement_flags
_atom_site_disorder_assembly
_atom_site_disorder_group
Cr1 Cr 0.6667 0.3333 0.12297(4) 0.0156(4) Uani 1 d S . .
Mn1 Mn 0.48080(6) 0.17420(6) 0.07788(3) 0.0178(3) Uani 1 d . . .
Cl1 Cl 0.41871(10) 0.18574(10) 0.01449(5) 0.0342(4) Uani 1 d . . .
O1 O 0.5902(2) 0.2404(2) 0.16019(11) 0.0210(9) Uani 1 d . . .
N2 N 0.5115(3) 0.1904(3) 0.14531(13) 0.0190(11) Uani 1 d . . .
C3 C 0.4538(4) 0.1434(4) 0.17077(18) 0.0268(15) Uani 1 d . . .
H3 H 0.4662 0.1400 0.1989 0.032 Uiso 1 calc R . .
C4 C 0.3677(4) 0.0948(4) 0.15465(18) 0.0277(15) Uani 1 d . . .
C5 C 0.2986(4) 0.0423(5) 0.1793(2) 0.0436(19) Uani 1 d . . .
H5 H 0.3074 0.0353 0.2076 0.052 Uiso 1 calc R . .
C6 C 0.2181(5) 0.0005(5) 0.1634(2) 0.049(2) Uani 1 d . . .
H6 H 0.1707 -0.0350 0.1802 0.059 Uiso 1 calc R . .
C7 C 0.2086(4) 0.0118(4) 0.1228(2) 0.0432(19) Uani 1 d . . .
H7 H 0.1537 -0.0162 0.1108 0.052 Uiso 1 calc R . .
C8 C 0.2787(4) 0.0641(4) 0.0984(2) 0.0325(16) Uani 1 d . . .
H8 H 0.2705 0.0711 0.0701 0.039 Uiso 1 calc R . .
N9 N 0.3575(3) 0.1047(3) 0.11407(16) 0.0258(12) Uani 1 d . . .
O11 O 0.6857(2) 0.2560(2) 0.08566(11) 0.0207(9) Uani 1 d . . .
N12 N 0.6122(3) 0.1852(3) 0.07588(13) 0.0162(10) Uani 1 d . . .
C13 C 0.6160(4) 0.1210(4) 0.06556(17) 0.0219(14) Uani 1 d . . .
H13 H 0.6691 0.1235 0.0628 0.026 Uiso 1 calc R . .
C14 C 0.5346(4) 0.0397(3) 0.05763(16) 0.0168(13) Uani 1 d . . .
C15 C 0.5369(4) -0.0325(4) 0.04610(16) 0.0221(14) Uani 1 d . . .
H15 H 0.5891 -0.0320 0.0433 0.027 Uiso 1 calc R . .
C16 C 0.4596(4) -0.1057(4) 0.03883(18) 0.0304(16) Uani 1 d . . .
H16 H 0.4578 -0.1569 0.0312 0.037 Uiso 1 calc R . .
C17 C 0.3855(4) -0.1030(4) 0.04283(17) 0.0304(16) Uani 1 d . . .
H17 H 0.3321 -0.1522 0.0380 0.036 Uiso 1 calc R . .
C18 C 0.3905(4) -0.0278(4) 0.05395(17) 0.0301(16) Uani 1 d . . .
H18 H 0.3392 -0.0265 0.0564 0.036 Uiso 1 calc R . .
N19 N 0.4649(3) 0.0450(3) 0.06162(13) 0.0203(11) Uani 1 d . . .

loop_
_atom_site_aniso_label
_atom_site_aniso_U_11
_atom_site_aniso_U_22
_atom_site_aniso_U_33
_atom_site_aniso_U_23
_atom_site_aniso_U_13
_atom_site_aniso_U_12
Cr1 0.0151(6) 0.0151(6) 0.0166(8) 0.000 0.000 0.0076(3)
Mn1 0.0150(5) 0.0166(5) 0.0212(5) -0.0007(4) -0.0012(4) 0.0074(4)
Cl1 0.0420(10) 0.0301(9) 0.0318(8) -0.0040(7) -0.0123(7) 0.0191(8)
O1 0.019(2) 0.021(2) 0.026(2) 0.0041(17) 0.0006(17) 0.012(2)
N2 0.017(3) 0.014(3) 0.022(3) 0.002(2) 0.002(2) 0.005(2)
C3 0.026(4) 0.023(4) 0.022(3) 0.001(3) 0.002(3) 0.005(3)
C4 0.024(4) 0.019(3) 0.030(4) -0.006(3) 0.005(3) 0.003(3)
C5 0.022(4) 0.050(5) 0.041(4) -0.009(4) 0.007(3) 0.004(4)
C6 0.030(5) 0.049(5) 0.040(4) -0.007(4) 0.026(3) -0.002(4)
C7 0.011(4) 0.034(4) 0.069(5) -0.010(4) 0.005(3) 0.000(3)
C8 0.019(4) 0.041(4) 0.032(4) -0.005(3) 0.003(3) 0.011(3)
N9 0.011(3) 0.016(3) 0.042(3) -0.008(2) 0.003(2) 0.001(2)
O11 0.017(2) 0.010(2) 0.029(2) -0.0030(17) 0.0009(17) 0.0029(18)
N12 0.019(3) 0.011(3) 0.020(2) -0.004(2) 0.004(2) 0.009(2)
C13 0.021(3) 0.023(4) 0.025(3) 0.006(3) 0.001(3) 0.014(3)
C14 0.024(3) 0.012(3) 0.015(3) 0.005(2) 0.006(2) 0.009(3)
C15 0.026(4) 0.021(4) 0.021(3) 0.006(3) -0.001(3) 0.013(3)
C16 0.043(5) 0.021(4) 0.028(3) -0.004(3) -0.006(3) 0.017(3)
C17 0.043(4) 0.019(4) 0.016(3) 0.002(3) -0.005(3) 0.006(3)
C18 0.032(4) 0.035(4) 0.021(3) 0.000(3) 0.002(3) 0.014(3)
N19 0.019(3) 0.018(3) 0.021(2) 0.001(2) -0.001(2) 0.007(2)

loop_
_atom_type_symbol
_atom_type_description
_atom_type_scat_dispersion_real
_atom_type_scat_dispersion_imag
_atom_type_scat_source
C C 0.0181 0.0091 'International Tables Vol C Tables 4.2.6.8 and 6.1.1.4'
H H 0.0000 0.0000 'International Tables Vol C Tables 4.2.6.8 and 6.1.1.4'
N N 0.0311 0.0180 'International Tables Vol C Tables 4.2.6.8 and 6.1.1.4'
O O 0.0492 0.0322 'International Tables Vol C Tables 4.2.6.8 and 6.1.1.4'
Cl Cl 0.3639 0.7018 'International Tables Vol C Tables 4.2.6.8 and 6.1.1.4'
Mn Mn -0.5299 2.8052 'International Tables Vol C Tables 4.2.6.8 and 6.1.1.4'
Cr Cr -0.1635 2.4439 'International Tables Vol C Tables 4.2.6.8 and 6.1.1.4'

loop_
_geom_angle_atom_site_label_1
_geom_angle_atom_site_label_2
_geom_angle_atom_site_label_3
_geom_angle
_geom_angle_site_symmetry_1
_geom_angle_site_symmetry_3
_geom_angle_publ_flag
O1 Cr1 O1 86.61(17) 2_655 . ?
O1 Cr1 O1 86.61(17) 2_655 3_665 ?
O1 Cr1 O1 86.61(17) . 3_665 ?
O1 Cr1 O11 178.84(15) 2_655 3_665 ?
O1 Cr1 O11 92.24(15) . 3_665 ?
O1 Cr1 O11 93.50(15) 3_665 3_665 ?
O1 Cr1 O11 93.50(15) 2_655 2_655 ?
O1 Cr1 O11 178.84(16) . 2_655 ?
O1 Cr1 O11 92.24(15) 3_665 2_655 ?
O11 Cr1 O11 87.65(16) 3_665 2_655 ?
O1 Cr1 O11 92.24(15) 2_655 . ?
O1 Cr1 O11 93.50(15) . . ?
O1 Cr1 O11 178.84(16) 3_665 . ?
O11 Cr1 O11 87.65(16) 3_665 . ?
O11 Cr1 O11 87.65(16) 2_655 . ?
N2 Mn1 O11 75.49(15) . 3_665 ?
N2 Mn1 N9 71.50(17) . . ?
O11 Mn1 N9 121.76(16) 3_665 . ?
N2 Mn1 N19 104.82(16) . . ?
O11 Mn1 N19 147.14(16) 3_665 . ?
N9 Mn1 N19 87.97(17) . . ?
N2 Mn1 N12 80.52(16) . . ?
O11 Mn1 N12 76.80(15) 3_665 . ?
N9 Mn1 N12 139.27(17) . . ?
N19 Mn1 N12 70.98(16) . . ?
N2 Mn1 Cl1 156.93(13) . . ?
O11 Mn1 Cl1 95.88(10) 3_665 . ?
N9 Mn1 Cl1 96.43(14) . . ?
N19 Mn1 Cl1 94.02(12) . . ?
N12 Mn1 Cl1 118.86(12) . . ?
N2 O1 Cr1 114.6(3) . . ?
C3 N2 O1 117.7(5) . . ?
C3 N2 Mn1 118.4(4) . . ?
O1 N2 Mn1 123.4(3) . . ?
N2 C3 C4 116.9(5) . . ?
N9 C4 C5 120.9(6) . . ?
N9 C4 C3 116.4(5) . . ?
C5 C4 C3 122.7(6) . . ?
C6 C5 C4 120.9(7) . . ?
C7 C6 C5 117.6(6) . . ?
C6 C7 C8 120.7(6) . . ?
N9 C8 C7 121.7(6) . . ?
C8 N9 C4 118.3(5) . . ?
C8 N9 Mn1 126.7(4) . . ?
C4 N9 Mn1 114.3(4) . . ?
N12 O11 Cr1 111.9(3) . . ?
N12 O11 Mn1 138.0(3) . 2_655 ?
Cr1 O11 Mn1 109.70(16) . 2_655 ?
C13 N12 O11 117.6(5) . . ?
C13 N12 Mn1 117.9(4) . . ?
O11 N12 Mn1 124.6(3) . . ?
N12 C13 C14 118.6(5) . . ?
N19 C14 C15 125.4(5) . . ?
N19 C14 C13 114.8(5) . . ?
C15 C14 C13 119.8(5) . . ?
C14 C15 C16 117.2(6) . . ?
C17 C16 C15 119.3(6) . . ?
C18 C17 C16 118.7(6) . . ?
N19 C18 C17 123.8(6) . . ?
C14 N19 C18 115.6(5) . . ?
C14 N19 Mn1 117.7(4) . . ?
C18 N19 Mn1 126.7(4) . . ?

loop_
_geom_bond_atom_site_label_1
_geom_bond_atom_site_label_2
_geom_bond_distance
_geom_bond_site_symmetry_2
_geom_bond_publ_flag
Cr1 O1 1.976(4) 2_655 ?
Cr1 O1 1.976(4) . ?
Cr1 O1 1.976(4) 3_665 ?
Cr1 O11 2.013(4) 3_665 ?
Cr1 O11 2.013(4) 2_655 ?
Cr1 O11 2.013(4) . ?
Mn1 N2 2.239(5) . ?
Mn1 O11 2.254(4) 3_665 ?
Mn1 N9 2.277(5) . ?
Mn1 N19 2.285(5) . ?
Mn1 N12 2.300(5) . ?
Mn1 Cl1 2.4050(17) . ?
O1 N2 1.346(6) . ?
N2 C3 1.273(7) . ?
C3 C4 1.460(9) . ?
C4 N9 1.353(8) . ?
C4 C5 1.391(9) . ?
C5 C6 1.372(10) . ?
C6 C7 1.356(10) . ?
C7 C8 1.394(9) . ?
C8 N9 1.343(8) . ?
O11 N12 1.353(6) . ?
O11 Mn1 2.254(4) 2_655 ?
N12 C13 1.253(7) . ?
C13 C14 1.504(8) . ?
C14 N19 1.328(7) . ?
C14 C15 1.388(8) . ?
C15 C16 1.393(9) . ?
C16 C17 1.381(9) . ?
C17 C18 1.375(9) . ?
C18 N19 1.365(8) . ?
